data_7226662
loop_
_publ_author_name
'Noonan, T. J.'
'Mzondo, B.'
'Bourne, S. A.'
'Caira, M. R.'

_publ_section_title
;
 Polymorphism of the antiviral agent clevudine
;
_journal_issue 42
_journal_name_full CrystEngComm
_journal_page_first 8172
_journal_paper_doi 10.1039/C6CE01975G
_journal_volume 18
_journal_year 2016
_chemical_absolute_configuration syn
_chemical_formula_moiety 'C10 H13 F N2 O5'
_chemical_formula_sum 'C10 H13 F N2 O5'
_chemical_formula_weight 260.22
_chemical_melting_point 461.0(10)
_chemical_name_common 'Clevudine (Form 1)'
_chemical_name_systematic 1-(2-Deoxy-2-fluoro-\&s-L-arabinofuranosyl)-5-methyl-2,4-(1H,3H)-pyrimidinedione
_space_group_crystal_system monoclinic
_space_group_IT_number 4
_space_group_name_Hall 'P 2yb'
_space_group_name_H-M_alt 'P 1 21 1'
_symmetry_space_group_name_Hall 'P 2yb'
_symmetry_space_group_name_H-M 'P 1 21 1'
_atom_sites_solution_hydrogens geom
_audit_creation_method SHELXL-2014/7
_audit_update_record
;
2016-08-31 deposited with the CCDC.
2016-09-27 downloaded from the CCDC.
;
_cell_angle_alpha 90
_cell_angle_beta 108.403(2)
_cell_angle_gamma 90
_cell_formula_units_Z 4
_cell_length_a 10.3584(10)
_cell_length_b 10.8540(10)
_cell_length_c 10.4469(10)
_cell_measurement_reflns_used 6285
_cell_measurement_temperature 173(2)
_cell_measurement_theta_max 28.32
_cell_measurement_theta_min 2.414
_cell_volume 1114.48(18)
_computing_cell_refinement 'SAINT, V.7.60a, Bruker AXS Inc, 2006'
_computing_data_collection 'SAINT, V.7.60a, Bruker AXS Inc, 2006'
_computing_data_reduction 'SAINT, V.7.60a, Bruker AXS Inc, 2006'
_computing_molecular_graphics 'POV-Ray for Windows, 2003'
_computing_publication_material 'PLATON (A.L. Spek, 2009)'
_computing_structure_refinement 'SHELXL-2014/7 (Sheldrick, 2014)'
_computing_structure_solution 'SHELXS (Sheldrick, 1997)'
_diffrn_ambient_temperature 173(2)
_diffrn_detector_area_resol_mean n/a
_diffrn_measured_fraction_theta_full 0.988
_diffrn_measured_fraction_theta_max 0.990
_diffrn_measurement_device_type 'Bruker Apex Duo diffractometer'
_diffrn_measurement_method 'phi- and omega-scans of 0.50 deg.'
_diffrn_radiation_type MoK\a
_diffrn_radiation_wavelength 0.71073
_diffrn_reflns_av_R_equivalents 0.0189
_diffrn_reflns_av_unetI/netI 0.0279
_diffrn_reflns_Laue_measured_fraction_full 0.988
_diffrn_reflns_Laue_measured_fraction_max 0.990
_diffrn_reflns_limit_h_max 13
_diffrn_reflns_limit_h_min -13
_diffrn_reflns_limit_k_max 14
_diffrn_reflns_limit_k_min -14
_diffrn_reflns_limit_l_max 13
_diffrn_reflns_limit_l_min -13
_diffrn_reflns_number 10821
_diffrn_reflns_point_group_measured_fraction_full 0.987
_diffrn_reflns_point_group_measured_fraction_max 0.987
_diffrn_reflns_theta_full 25.242
_diffrn_reflns_theta_max 28.346
_diffrn_reflns_theta_min 2.054
_diffrn_source 'fine-focus sealed tube'
_exptl_absorpt_coefficient_mu 0.135
_exptl_absorpt_correction_T_max 0.942
_exptl_absorpt_correction_T_min 0.864
_exptl_absorpt_correction_type multi-scan
_exptl_absorpt_process_details 'SADABS (Sheldrick, 2006)'
_exptl_crystal_colour colourless
_exptl_crystal_density_diffrn 1.551
_exptl_crystal_density_method 'not measured'
_exptl_crystal_description block
_exptl_crystal_F_000 544
_exptl_crystal_recrystallization_method 'Re-crystallisation from solvent: ethyl acetate'
_exptl_crystal_size_max 0.500
_exptl_crystal_size_mid 0.480
_exptl_crystal_size_min 0.450
_refine_diff_density_max 0.583
_refine_diff_density_min -0.519
_refine_diff_density_rms 0.049
_refine_ls_abs_structure_details
;
 Flack x determined using 2355 quotients [(I+)-(I-)]/[(I+)+(I-)]
 (Parsons, Flack and Wagner, Acta Cryst. B69 (2013) 249-259).
;
_refine_ls_abs_structure_Flack -0.1(4)
_refine_ls_extinction_method none
_refine_ls_goodness_of_fit_ref 1.041
_refine_ls_hydrogen_treatment constr
_refine_ls_matrix_type full
_refine_ls_number_parameters 335
_refine_ls_number_reflns 5492
_refine_ls_number_restraints 5
_refine_ls_restrained_S_all 1.050
_refine_ls_R_factor_all 0.0433
_refine_ls_R_factor_gt 0.0418
_refine_ls_shift/su_max 0.000
_refine_ls_shift/su_mean 0.000
_refine_ls_structure_factor_coef Fsqd
_refine_ls_weighting_details 'w=1/[\s^2^(Fo^2^)+(0.0493P)^2^+0.6369P] where P=(Fo^2^+2Fc^2^)/3'
_refine_ls_weighting_scheme calc
_refine_ls_wR_factor_gt 0.1038
_refine_ls_wR_factor_ref 0.1049
_reflns_Friedel_coverage 0.896
_reflns_Friedel_fraction_full 0.986
_reflns_Friedel_fraction_max 0.983
_reflns_number_gt 5291
_reflns_number_total 5492
_reflns_threshold_expression 'I > 2\s(I)'
_cod_data_source_file c6ce01975g2.cif
_cod_data_source_block clevudine1
_cod_depositor_comments
;
The following automatic conversions were performed:

'_chemical_melting_point' value '460-462 K' was changed to
'461.0(10)' - the average value was taken and precision was
estimated.

Automatic conversion script
Id: cif_fix_values 4268 2015-11-12 08:31:59Z antanas 

 Adding full bibliography for 7226662--7226664.cif.
;
_cod_database_code 7226662
_shelx_shelxl_version_number 2014/7
_shelx_space_group_comment
;
The symmetry employed for this shelxl refinement is uniquely defined
by the following loop, which should always be used as a source of
symmetry information in preference to the above space-group names.
They are only intended as comments.
;
_shelx_estimated_absorpt_t_min 0.936
_shelx_estimated_absorpt_t_max 0.942

loop_
_space_group_symop_operation_xyz
'x, y, z'
'-x, y+1/2, -z'

loop_
_atom_site_label
_atom_site_type_symbol
_atom_site_fract_x
_atom_site_fract_y
_atom_site_fract_z
_atom_site_U_iso_or_equiv
_atom_site_adp_type
_atom_site_occupancy
_atom_site_site_symmetry_order
_atom_site_calc_flag
_atom_site_refinement_flags_posn
_atom_site_refinement_flags_adp
_atom_site_refinement_flags_occupancy
_atom_site_disorder_assembly
_atom_site_disorder_group
F6A F 0.6263(2) -0.00710(17) 1.12410(19) 0.0296(4) Uani 1 1 d . . . . .
O1A O 0.79910(18) -0.10411(18) 0.97714(19) 0.0178(4) Uani 1 1 d . . . . .
O7A O 0.5542(2) -0.3138(2) 1.0208(2) 0.0266(5) Uani 1 1 d . . . . .
H7A H 0.5301 -0.3194 0.9364 0.032 Uiso 1 1 calc R U . . .
O9A O 0.9403(2) -0.2331(2) 1.2383(2) 0.0329(5) Uani 1 1 d . . . . .
H9A H 0.8926 -0.2599 1.2840 0.039 Uiso 1 1 calc R U . . .
O16A O 0.4912(2) 0.07039(18) 0.7094(2) 0.0226(4) Uani 1 1 d . . . . .
O17A O 0.6718(2) 0.44538(18) 0.8497(2) 0.0207(4) Uani 1 1 d . . . . .
N10A N 0.6796(2) 0.0782(2) 0.8969(2) 0.0163(4) Uani 1 1 d . . . . .
N12A N 0.5936(2) 0.2544(2) 0.7747(2) 0.0174(4) Uani 1 1 d . . . . .
H12A H 0.5399 0.2879 0.7002 0.021 Uiso 1 1 calc R U . . .
C2A C 0.6668(3) -0.0531(2) 0.9175(3) 0.0157(5) Uani 1 1 d . . . . .
H2A H 0.6228 -0.0936 0.8284 0.019 Uiso 1 1 calc R U . . .
C3A C 0.5896(3) -0.0876(2) 1.0144(3) 0.0200(5) Uani 1 1 d . . . . .
H3A H 0.4890 -0.0896 0.9689 0.024 Uiso 1 1 calc R U . . .
C4A C 0.6475(3) -0.2162(2) 1.0634(3) 0.0180(5) Uani 1 1 d . . . . .
H4A H 0.6817 -0.2157 1.1643 0.022 Uiso 1 1 calc R U . . .
C5A C 0.7704(3) -0.2282(2) 1.0112(3) 0.0181(5) Uani 1 1 d . . . . .
H5A H 0.7421 -0.2784 0.9265 0.022 Uiso 1 1 calc R U . . .
C8A C 0.8959(3) -0.2865(3) 1.1081(3) 0.0269(6) Uani 1 1 d . . . . .
H8A H 0.8772 -0.3750 1.1174 0.032 Uiso 1 1 calc R U . . .
H8B H 0.9709 -0.2812 1.0685 0.032 Uiso 1 1 calc R U . . .
C11A C 0.5820(3) 0.1304(2) 0.7891(3) 0.0171(5) Uani 1 1 d . . . . .
C13A C 0.6819(3) 0.3327(2) 0.8661(3) 0.0167(5) Uani 1 1 d . . . . .
C14A C 0.7802(3) 0.2728(2) 0.9791(3) 0.0174(5) Uani 1 1 d . . . . .
C15A C 0.7740(3) 0.1494(2) 0.9911(3) 0.0168(5) Uani 1 1 d . . . . .
H15A H 0.8366 0.1100 1.0666 0.020 Uiso 1 1 calc R U . . .
C18A C 0.8830(3) 0.3509(3) 1.0793(3) 0.0234(6) Uani 1 1 d . . . . .
H18A H 0.9362 0.2994 1.1545 0.035 Uiso 1 1 calc R U . . .
H18B H 0.8361 0.4154 1.1133 0.035 Uiso 1 1 calc R U . . .
H18C H 0.9439 0.3891 1.0355 0.035 Uiso 1 1 calc R U . . .
F6B F 0.1137(2) 0.8103(2) 0.5957(3) 0.0464(6) Uani 1 1 d . . . . .
O1B O 0.2517(2) 0.89782(18) 0.40927(19) 0.0202(4) Uani 1 1 d . . . . .
O7B O 0.2122(2) 1.1204(2) 0.6413(2) 0.0324(5) Uani 1 1 d . . . . .
H7B H 0.2965 1.1289 0.6576 0.039 Uiso 1 1 calc R U . . .
O9B O -0.0224(3) 1.0208(3) 0.2768(3) 0.0359(8) Uiso 0.848(8) 1 d . . P A 1
H9B H -0.0224 0.9456 0.2578 0.043 Uiso 0.848(8) 1 calc R U P A 1
O16B O 0.5051(2) 0.73288(19) 0.7376(2) 0.0290(5) Uani 1 1 d . . . . .
O17B O 0.3991(2) 0.35632(19) 0.5475(2) 0.0264(4) Uani 1 1 d . . . . .
N10B N 0.3336(2) 0.7211(2) 0.5374(2) 0.0180(5) Uani 1 1 d . . . . .
N12B N 0.4565(3) 0.5476(2) 0.6334(2) 0.0206(5) Uani 1 1 d . . . . .
H12B H 0.5292 0.5158 0.6926 0.025 Uiso 1 1 calc R U . . .
C2B C 0.3144(3) 0.8534(2) 0.5416(3) 0.0185(5) Uani 1 1 d . . . . .
H2B H 0.4049 0.8942 0.5805 0.022 Uiso 1 1 calc R U . . .
C3B C 0.2204(3) 0.8943(3) 0.6196(3) 0.0271(6) Uani 1 1 d . . . . .
H3B H 0.2702 0.9033 0.7181 0.032 Uiso 1 1 calc R U . . .
C4B C 0.1661(3) 1.0180(3) 0.5544(3) 0.0234(5) Uani 1 1 d . . . . .
H4B H 0.0644 1.0160 0.5251 0.028 Uiso 1 1 calc R U . B 1
C5B C 0.2126(3) 1.0226(3) 0.4278(3) 0.0213(5) Uani 1 1 d D . . A 1
H5B H 0.2945 1.0769 0.4469 0.026 Uiso 1 1 calc R U . A 1
C11B C 0.4363(3) 0.6713(3) 0.6426(3) 0.0207(5) Uani 1 1 d . . . . .
C13B C 0.3737(3) 0.4674(3) 0.5403(3) 0.0191(5) Uani 1 1 d . . . . .
C14B C 0.2600(3) 0.5240(3) 0.4388(3) 0.0186(5) Uani 1 1 d . . . . .
C15B C 0.2447(3) 0.6472(3) 0.4411(3) 0.0179(5) Uani 1 1 d . . . . .
H15B H 0.1705 0.6846 0.3744 0.021 Uiso 1 1 calc R U . . .
C18B C 0.1634(3) 0.4422(3) 0.3377(3) 0.0256(6) Uani 1 1 d . . . . .
H18D H 0.0948 0.4927 0.2728 0.038 Uiso 1 1 calc R U . . .
H18E H 0.1185 0.3865 0.3841 0.038 Uiso 1 1 calc R U . . .
H18F H 0.2137 0.3938 0.2898 0.038 Uiso 1 1 calc R U . . .
O9C O 0.1307(19) 1.092(2) 0.1852(11) 0.055(6) Uiso 0.152(8) 1 d D . P A 2
H9C H 0.2124 1.0762 0.1939 0.066 Uiso 0.152(8) 1 calc R U P A 2
C8B C 0.1061(4) 1.0678(3) 0.3014(3) 0.0349(8) Uani 1 1 d D . . A 1
H8B1 H 0.1008 1.1587 0.3067 0.042 Uiso 0.848(8) 1 calc R U P A 1
H8B2 H 0.1371 1.0482 0.2233 0.042 Uiso 0.848(8) 1 calc R U P A 1
H8B3 H 0.0319 1.0062 0.2797 0.040 Uiso 0.152(8) 1 calc R U P A 2
H8B4 H 0.0682 1.1444 0.3268 0.040 Uiso 0.152(8) 1 calc R U P A 2

loop_
_atom_site_aniso_label
_atom_site_aniso_U_11
_atom_site_aniso_U_22
_atom_site_aniso_U_33
_atom_site_aniso_U_23
_atom_site_aniso_U_13
_atom_site_aniso_U_12
F6A 0.0418(11) 0.0231(9) 0.0300(9) -0.0028(7) 0.0200(8) 0.0034(8)
O1A 0.0158(8) 0.0131(8) 0.0246(9) 0.0042(7) 0.0066(7) 0.0016(7)
O7A 0.0284(11) 0.0238(11) 0.0272(10) -0.0002(8) 0.0081(9) -0.0117(9)
O9A 0.0251(11) 0.0326(12) 0.0335(12) 0.0117(10) -0.0015(9) -0.0073(9)
O16A 0.0198(9) 0.0161(9) 0.0257(10) -0.0008(8) -0.0015(8) -0.0006(7)
O17A 0.0233(10) 0.0132(8) 0.0238(9) 0.0012(7) 0.0047(8) 0.0009(7)
N10A 0.0164(10) 0.0124(10) 0.0192(10) 0.0015(8) 0.0042(8) -0.0002(8)
N12A 0.0174(10) 0.0163(10) 0.0157(10) 0.0026(8) 0.0012(8) 0.0006(8)
C2A 0.0154(11) 0.0118(11) 0.0184(11) 0.0009(9) 0.0031(9) -0.0010(9)
C3A 0.0189(12) 0.0172(12) 0.0243(12) 0.0031(10) 0.0076(10) 0.0015(10)
C4A 0.0182(12) 0.0168(12) 0.0177(11) 0.0026(9) 0.0037(9) -0.0023(9)
C5A 0.0194(12) 0.0123(11) 0.0223(12) 0.0020(10) 0.0061(10) 0.0005(9)
C8A 0.0218(13) 0.0206(13) 0.0378(16) 0.0112(12) 0.0087(12) 0.0055(11)
C11A 0.0168(12) 0.0161(12) 0.0174(11) 0.0004(9) 0.0041(9) 0.0009(9)
C13A 0.0171(12) 0.0151(12) 0.0178(11) 0.0003(9) 0.0056(9) -0.0007(9)
C14A 0.0149(11) 0.0167(12) 0.0193(12) -0.0008(10) 0.0035(10) -0.0006(10)
C15A 0.0140(11) 0.0180(12) 0.0159(11) 0.0013(9) 0.0013(9) 0.0001(9)
C18A 0.0231(13) 0.0190(12) 0.0234(13) -0.0023(11) 0.0005(10) -0.0033(11)
F6B 0.0505(13) 0.0310(10) 0.0749(16) 0.0013(10) 0.0444(13) -0.0047(10)
O1B 0.0266(10) 0.0162(8) 0.0168(8) 0.0019(7) 0.0056(7) 0.0059(8)
O7B 0.0241(11) 0.0308(12) 0.0386(12) -0.0185(10) 0.0047(9) 0.0027(9)
O16B 0.0356(12) 0.0180(10) 0.0217(10) 0.0002(8) -0.0077(8) -0.0026(8)
O17B 0.0295(11) 0.0167(9) 0.0268(10) -0.0006(8) 0.0003(8) 0.0008(8)
N10B 0.0203(11) 0.0135(10) 0.0166(10) 0.0004(8) 0.0007(8) 0.0002(8)
N12B 0.0203(11) 0.0167(11) 0.0187(10) 0.0016(8) -0.0025(9) -0.0004(8)
C2B 0.0202(12) 0.0149(11) 0.0175(11) 0.0006(9) 0.0018(9) 0.0017(9)
C3B 0.0357(16) 0.0251(13) 0.0241(13) -0.0011(11) 0.0147(12) 0.0008(12)
C4B 0.0201(12) 0.0221(13) 0.0267(13) -0.0069(11) 0.0054(10) 0.0018(11)
C5B 0.0234(13) 0.0145(12) 0.0236(13) -0.0013(10) 0.0039(10) 0.0022(10)
C11B 0.0222(13) 0.0180(13) 0.0178(12) 0.0028(10) 0.0006(10) -0.0006(10)
C13B 0.0205(13) 0.0184(12) 0.0168(11) 0.0000(9) 0.0035(10) -0.0009(10)
C14B 0.0186(12) 0.0187(12) 0.0161(11) -0.0002(10) 0.0020(9) -0.0018(10)
C15B 0.0159(11) 0.0192(12) 0.0161(11) 0.0009(9) 0.0017(9) 0.0001(9)
C18B 0.0258(14) 0.0209(13) 0.0231(13) -0.0026(11) -0.0022(11) -0.0036(11)
C8B 0.045(2) 0.0211(14) 0.0289(15) 0.0030(12) -0.0019(14) 0.0109(14)

loop_
_atom_type_symbol
_atom_type_description
_atom_type_scat_dispersion_real
_atom_type_scat_dispersion_imag
_atom_type_scat_source
C C 0.0033 0.0016 'International Tables Vol C Tables 4.2.6.8 and 6.1.1.4'
H H 0.0000 0.0000 'International Tables Vol C Tables 4.2.6.8 and 6.1.1.4'
N N 0.0061 0.0033 'International Tables Vol C Tables 4.2.6.8 and 6.1.1.4'
O O 0.0106 0.0060 'International Tables Vol C Tables 4.2.6.8 and 6.1.1.4'
F F 0.0171 0.0103 'International Tables Vol C Tables 4.2.6.8 and 6.1.1.4'

loop_
_geom_angle_atom_site_label_1
_geom_angle_atom_site_label_2
_geom_angle_atom_site_label_3
_geom_angle
C2A O1A C5A 103.03(18)
C4A O7A H7A 109.5
C8A O9A H9A 109.5
C11A N10A C15A 121.6(2)
C11A N10A C2A 116.6(2)
C15A N10A C2A 121.3(2)
C11A N12A C13A 126.2(2)
C11A N12A H12A 116.9
C13A N12A H12A 116.9
O1A C2A N10A 109.0(2)
O1A C2A C3A 104.4(2)
N10A C2A C3A 115.6(2)
O1A C2A H2A 109.2
N10A C2A H2A 109.2
C3A C2A H2A 109.2
F6A C3A C2A 109.1(2)
F6A C3A C4A 108.5(2)
C2A C3A C4A 102.3(2)
F6A C3A H3A 112.1
C2A C3A H3A 112.1
C4A C3A H3A 112.1
O7A C4A C3A 114.8(2)
O7A C4A C5A 112.7(2)
C3A C4A C5A 103.7(2)
O7A C4A H4A 108.5
C3A C4A H4A 108.5
C5A C4A H4A 108.5
O1A C5A C8A 110.7(2)
O1A C5A C4A 105.3(2)
C8A C5A C4A 115.5(2)
O1A C5A H5A 108.4
C8A C5A H5A 108.4
C4A C5A H5A 108.4
O9A C8A C5A 115.0(2)
O9A C8A H8A 108.5
C5A C8A H8A 108.5
O9A C8A H8B 108.5
C5A C8A H8B 108.5
H8A C8A H8B 107.5
O16A C11A N12A 121.6(2)
O16A C11A N10A 123.0(2)
N12A C11A N10A 115.4(2)
O17A C13A N12A 120.2(2)
O17A C13A C14A 124.5(2)
N12A C13A C14A 115.4(2)
C15A C14A C13A 118.7(2)
C15A C14A C18A 122.8(2)
C13A C14A C18A 118.5(2)
C14A C15A N10A 122.1(2)
C14A C15A H15A 118.9
N10A C15A H15A 118.9
C14A C18A H18A 109.5
C14A C18A H18B 109.5
H18A C18A H18B 109.5
C14A C18A H18C 109.5
H18A C18A H18C 109.5
H18B C18A H18C 109.5
C2B O1B C5B 104.52(19)
C4B O7B H7B 109.5
C8B O9B H9B 109.5
C11B N10B C15B 121.5(2)
C11B N10B C2B 116.3(2)
C15B N10B C2B 121.9(2)
C11B N12B C13B 126.4(2)
C11B N12B H12B 116.8
C13B N12B H12B 116.8
O1B C2B N10B 109.4(2)
O1B C2B C3B 104.5(2)
N10B C2B C3B 115.0(2)
O1B C2B H2B 109.3
N10B C2B H2B 109.3
C3B C2B H2B 109.3
F6B C3B C2B 108.6(2)
F6B C3B C4B 109.6(3)
C2B C3B C4B 103.0(2)
F6B C3B H3B 111.7
C2B C3B H3B 111.7
C4B C3B H3B 111.7
O7B C4B C3B 113.6(2)
O7B C4B C5B 112.9(3)
C3B C4B C5B 103.9(2)
O7B C4B H4B 108.7
C3B C4B H4B 108.7
C5B C4B H4B 108.7
O1B C5B C8B 110.2(2)
O1B C5B C4B 105.1(2)
C8B C5B C4B 114.8(3)
O1B C5B H5B 108.8
C8B C5B H5B 108.8
C4B C5B H5B 108.8
O16B C11B N12B 122.1(2)
O16B C11B N10B 122.7(3)
N12B C11B N10B 115.2(2)
O17B C13B N12B 120.0(3)
O17B C13B C14B 124.7(3)
N12B C13B C14B 115.3(2)
C15B C14B C13B 118.7(2)
C15B C14B C18B 123.0(2)
C13B C14B C18B 118.2(3)
C14B C15B N10B 122.2(2)
C14B C15B H15B 118.9
N10B C15B H15B 118.9
C14B C18B H18D 109.5
C14B C18B H18E 109.5
H18D C18B H18E 109.5
C14B C18B H18F 109.5
H18D C18B H18F 109.5
H18E C18B H18F 109.5
O9B C8B C5B 116.1(3)
O9B C8B H8B1 108.3
C5B C8B H8B1 108.3
O9B C8B H8B2 108.3
C5B C8B H8B2 108.3
H8B1 C8B H8B2 107.4

loop_
_geom_bond_atom_site_label_1
_geom_bond_atom_site_label_2
_geom_bond_distance
F6A C3A 1.396(3)
O1A C2A 1.426(3)
O1A C5A 1.448(3)
O7A C4A 1.408(3)
O7A H7A 0.8400
O9A C8A 1.415(4)
O9A H9A 0.8400
O16A C11A 1.228(3)
O17A C13A 1.235(3)
N10A C11A 1.376(3)
N10A C15A 1.383(3)
N10A C2A 1.454(3)
N12A C11A 1.364(3)
N12A C13A 1.385(3)
N12A H12A 0.8800
C2A C3A 1.522(4)
C2A H2A 1.0000
C3A C4A 1.541(4)
C3A H3A 1.0000
C4A C5A 1.541(4)
C4A H4A 1.0000
C5A C8A 1.511(4)
C5A H5A 1.0000
C8A H8A 0.9900
C8A H8B 0.9900
C13A C14A 1.447(3)
C14A C15A 1.350(4)
C14A C18A 1.498(4)
C15A H15A 0.9500
C18A H18A 0.9800
C18A H18B 0.9800
C18A H18C 0.9800
F6B C3B 1.394(4)
O1B C2B 1.413(3)
O1B C5B 1.444(3)
O7B C4B 1.419(3)
O7B H7B 0.8400
O9B C8B 1.372(5)
O9B H9B 0.8400
O16B C11B 1.222(3)
O17B C13B 1.231(4)
N10B C11B 1.376(3)
N10B C15B 1.385(3)
N10B C2B 1.453(3)
N12B C11B 1.368(4)
N12B C13B 1.383(3)
N12B H12B 0.8800
C2B C3B 1.520(4)
C2B H2B 1.0000
C3B C4B 1.530(4)
C3B H3B 1.0000
C4B C5B 1.545(4)
C4B H4B 1.0000
C5B C8B 1.510(4)
C5B H5B 1.0000
C13B C14B 1.449(4)
C14B C15B 1.348(4)
C14B C18B 1.496(4)
C15B H15B 0.9500
C18B H18D 0.9800
C18B H18E 0.9800
C18B H18F 0.9800
O9C H9C 0.8400
C8B H8B1 0.9900
C8B H8B2 0.9900

loop_
_geom_torsion_atom_site_label_1
_geom_torsion_atom_site_label_2
_geom_torsion_atom_site_label_3
_geom_torsion_atom_site_label_4
_geom_torsion
C5A O1A C2A N10A 171.3(2)
C5A O1A C2A C3A 47.3(2)
C11A N10A C2A O1A 149.5(2)
C15A N10A C2A O1A -38.9(3)
C11A N10A C2A C3A -93.4(3)
C15A N10A C2A C3A 78.2(3)
O1A C2A C3A F6A 79.2(2)
N10A C2A C3A F6A -40.5(3)
O1A C2A C3A C4A -35.6(2)
N10A C2A C3A C4A -155.3(2)
F6A C3A C4A O7A 132.3(2)
C2A C3A C4A O7A -112.4(2)
F6A C3A C4A C5A -104.3(2)
C2A C3A C4A C5A 10.9(2)
C2A O1A C5A C8A -165.0(2)
C2A O1A C5A C4A -39.5(2)
O7A C4A C5A O1A 141.3(2)
C3A C4A C5A O1A 16.5(3)
O7A C4A C5A C8A -96.2(3)
C3A C4A C5A C8A 139.0(2)
O1A C5A C8A O9A 67.5(3)
C4A C5A C8A O9A -52.1(3)
C13A N12A C11A O16A 172.3(3)
C13A N12A C11A N10A -8.7(4)
C15A N10A C11A O16A -174.7(2)
C2A N10A C11A O16A -3.2(4)
C15A N10A C11A N12A 6.3(4)
C2A N10A C11A N12A 177.8(2)
C11A N12A C13A O17A -171.2(3)
C11A N12A C13A C14A 7.5(4)
O17A C13A C14A C15A 174.9(3)
N12A C13A C14A C15A -3.7(4)
O17A C13A C14A C18A -3.9(4)
N12A C13A C14A C18A 177.5(2)
C13A C14A C15A N10A 2.0(4)
C18A C14A C15A N10A -179.2(2)
C11A N10A C15A C14A -3.4(4)
C2A N10A C15A C14A -174.6(2)
C5B O1B C2B N10B 168.6(2)
C5B O1B C2B C3B 45.0(3)
C11B N10B C2B O1B 155.4(2)
C15B N10B C2B O1B -31.3(3)
C11B N10B C2B C3B -87.4(3)
C15B N10B C2B C3B 85.8(3)
O1B C2B C3B F6B 82.1(3)
N10B C2B C3B F6B -37.8(3)
O1B C2B C3B C4B -34.0(3)
N10B C2B C3B C4B -154.0(2)
F6B C3B C4B O7B 132.2(3)
C2B C3B C4B O7B -112.3(3)
F6B C3B C4B C5B -104.7(3)
C2B C3B C4B C5B 10.8(3)
C2B O1B C5B C8B -161.7(3)
C2B O1B C5B C4B -37.4(3)
O7B C4B C5B O1B 138.6(2)
C3B C4B C5B O1B 15.1(3)
O7B C4B C5B C8B -100.1(3)
C3B C4B C5B C8B 136.4(3)
C13B N12B C11B O16B 171.0(3)
C13B N12B C11B N10B -9.2(4)
C15B N10B C11B O16B -170.7(3)
C2B N10B C11B O16B 2.7(4)
C15B N10B C11B N12B 9.5(4)
C2B N10B C11B N12B -177.2(2)
C11B N12B C13B O17B -175.9(3)
C11B N12B C13B C14B 4.0(4)
O17B C13B C14B C15B -179.1(3)
N12B C13B C14B C15B 1.0(4)
O17B C13B C14B C18B 2.1(4)
N12B C13B C14B C18B -177.9(2)
C13B C14B C15B N10B -0.3(4)
C18B C14B C15B N10B 178.5(3)
C11B N10B C15B C14B -5.3(4)
C2B N10B C15B C14B -178.3(3)
O1B C5B C8B O9B 74.1(4)
C4B C5B C8B O9B -44.3(4)
